data_7153161
loop_
_publ_author_name
'Schiessl, Katharina'
'Roller, Alexander'
'Hammerschmidt, Friedrich'

_publ_section_title
;
 Determination of absolute configuration of the phosphonic acid moiety of
 fosfazinomycins.
;
_journal_issue 42
_journal_name_full 'Organic &amp; biomolecular chemistry'
_journal_page_first 7420
_journal_page_last 7426
_journal_paper_doi 10.1039/c3ob41574k
_journal_volume 11
_journal_year 2013
_chemical_absolute_configuration ad
_chemical_formula_moiety 'C18 H19 O6 P'
_chemical_formula_sum 'C18 H19 O6 P'
_chemical_formula_weight 362.30
_chemical_name_systematic
; 
Methyl (2S)-hydroxy-2-(2-oxo-(4R),(6R)-diphenyl-1,3,2-dioxaphosphorinan-2-yl) acetate 
;
_space_group_IT_number 19
_symmetry_cell_setting orthorhombic
_symmetry_space_group_name_Hall 'P 2ac 2ab'
_symmetry_space_group_name_H-M 'P 21 21 21'
_atom_sites_solution_hydrogens geom
_atom_sites_solution_primary direct
_atom_sites_solution_secondary difmap
_audit_creation_method SHELXL-97
_cell_angle_alpha 90.00
_cell_angle_beta 90.00
_cell_angle_gamma 90.00
_cell_formula_units_Z 4
_cell_length_a 9.7943(4)
_cell_length_b 10.0856(4)
_cell_length_c 17.1604(8)
_cell_measurement_reflns_used 9469
_cell_measurement_temperature 150(2)
_cell_measurement_theta_max 29.24
_cell_measurement_theta_min 2.34
_cell_volume 1695.13(12)
_computing_cell_refinement 'Bruker SAINT'
_computing_data_collection 'Bruker APEX2'
_computing_data_reduction 'Bruker SAINT'
_computing_molecular_graphics 'Bruker SHELXTL'
_computing_publication_material 'Bruker SHELXTL'
_computing_structure_refinement 'SHELXL-97 (Sheldrick, 2008)'
_computing_structure_solution 'SHELXS-97 (Sheldrick, 2008)'
_diffrn_ambient_temperature 150(2)
_diffrn_measured_fraction_theta_full 0.996
_diffrn_measured_fraction_theta_max 0.996
_diffrn_measurement_device_type 'Bruker X8 APEXII CCD'
_diffrn_measurement_method '\f and \w scans'
_diffrn_radiation_monochromator graphite
_diffrn_radiation_source 'fine-focus sealed tube'
_diffrn_radiation_type MoK\a
_diffrn_radiation_wavelength 0.71073
_diffrn_reflns_av_R_equivalents 0.0503
_diffrn_reflns_av_sigmaI/netI 0.0119
_diffrn_reflns_limit_h_max 13
_diffrn_reflns_limit_h_min -13
_diffrn_reflns_limit_k_max 14
_diffrn_reflns_limit_k_min -14
_diffrn_reflns_limit_l_max 24
_diffrn_reflns_limit_l_min -24
_diffrn_reflns_number 291851
_diffrn_reflns_theta_full 30.20
_diffrn_reflns_theta_max 30.20
_diffrn_reflns_theta_min 2.34
_exptl_absorpt_coefficient_mu 0.194
_exptl_absorpt_correction_T_max 0.9622
_exptl_absorpt_correction_T_min 0.9351
_exptl_absorpt_correction_type multi-scan
_exptl_absorpt_process_details SADABS
_exptl_crystal_colour colourless
_exptl_crystal_density_diffrn 1.420
_exptl_crystal_density_method 'not measured'
_exptl_crystal_description block
_exptl_crystal_F_000 760
_exptl_crystal_size_max 0.35
_exptl_crystal_size_mid 0.30
_exptl_crystal_size_min 0.20
_refine_diff_density_max 0.268
_refine_diff_density_min -0.211
_refine_diff_density_rms 0.042
_refine_ls_abs_structure_details 'Flack H D (1983), Acta Cryst. A39, 876-881'
_refine_ls_abs_structure_Flack -0.03(6)
_refine_ls_extinction_method none
_refine_ls_goodness_of_fit_ref 1.018
_refine_ls_hydrogen_treatment constr
_refine_ls_matrix_type full
_refine_ls_number_parameters 227
_refine_ls_number_reflns 5009
_refine_ls_number_restraints 0
_refine_ls_restrained_S_all 1.018
_refine_ls_R_factor_all 0.0322
_refine_ls_R_factor_gt 0.0295
_refine_ls_shift/su_max 0.001
_refine_ls_shift/su_mean 0.000
_refine_ls_structure_factor_coef Fsqd
_refine_ls_weighting_details 'calc w=1/[\s^2^(Fo^2^)+(0.0473P)^2^+0.4725P] where P=(Fo^2^+2Fc^2^)/3'
_refine_ls_weighting_scheme calc
_refine_ls_wR_factor_gt 0.0814
_refine_ls_wR_factor_ref 0.0837
_reflns_number_gt 4764
_reflns_number_total 5009
_reflns_threshold_expression >2sigma(I)
_cod_data_source_file c3ob41574k.txt
_cod_data_source_block KASC192
_cod_original_sg_symbol_H-M P212121
_cod_database_code 7153161

loop_
_symmetry_equiv_pos_as_xyz
'x, y, z'
'-x+1/2, -y, z+1/2'
'-x, y+1/2, -z+1/2'
'x+1/2, -y+1/2, -z'

loop_
_atom_site_label
_atom_site_type_symbol
_atom_site_fract_x
_atom_site_fract_y
_atom_site_fract_z
_atom_site_U_iso_or_equiv
_atom_site_adp_type
_atom_site_occupancy
_atom_site_symmetry_multiplicity
_atom_site_calc_flag
_atom_site_refinement_flags
P1 P 0.26669(3) 0.07836(3) 0.973775(18) 0.02067(7) Uani 1 1 d .
O1 O 0.07295(13) 0.17657(10) 1.06306(7) 0.0367(3) Uani 1 1 d .
H1 H 0.0192 0.2412 1.0591 0.055 Uiso 1 1 calc R
O2 O 0.11080(16) 0.33949(11) 0.93130(6) 0.0435(3) Uani 1 1 d .
O3 O 0.27228(14) 0.43366(12) 1.00505(12) 0.0640(5) Uani 1 1 d .
O4 O 0.40044(11) 0.11257(10) 0.94106(7) 0.0310(2) Uani 1 1 d .
O5 O 0.27075(10) -0.04650(9) 1.02836(6) 0.02708(19) Uani 1 1 d .
O6 O 0.15812(11) 0.05083(9) 0.90969(5) 0.02515(19) Uani 1 1 d .
C1 C 0.17597(12) -0.15828(12) 1.02575(7) 0.0204(2) Uani 1 1 d .
H1A H 0.2168 -0.2303 0.9932 0.024 Uiso 1 1 calc R
C2 C 0.04143(12) -0.11591(13) 0.98956(7) 0.0207(2) Uani 1 1 d .
H2A H -0.0030 -0.0504 1.0242 0.025 Uiso 1 1 calc R
H2B H -0.0194 -0.1941 0.9860 0.025 Uiso 1 1 calc R
C3 C 0.05706(13) -0.05537(12) 0.90889(7) 0.0208(2) Uani 1 1 d .
H3 H -0.0327 -0.0150 0.8945 0.025 Uiso 1 1 calc R
C4 C 0.09503(13) -0.15158(12) 0.84512(7) 0.0192(2) Uani 1 1 d .
C5 C 0.22987(15) -0.17887(14) 0.82589(8) 0.0289(3) Uani 1 1 d .
H5 H 0.3020 -0.1360 0.8530 0.035 Uiso 1 1 calc R
C6 C 0.25917(15) -0.26931(15) 0.76682(9) 0.0332(3) Uani 1 1 d .
H6 H 0.3514 -0.2883 0.7539 0.040 Uiso 1 1 calc R
C7 C 0.15500(15) -0.33141(14) 0.72704(8) 0.0281(3) Uani 1 1 d .
H7 H 0.1756 -0.3926 0.6866 0.034 Uiso 1 1 calc R
C8 C 0.02081(15) -0.30478(15) 0.74590(9) 0.0304(3) Uani 1 1 d .
H8 H -0.0510 -0.3481 0.7188 0.037 Uiso 1 1 calc R
C9 C -0.00896(13) -0.21446(14) 0.80454(8) 0.0257(3) Uani 1 1 d .
H9 H -0.1014 -0.1955 0.8170 0.031 Uiso 1 1 calc R
C10 C 0.15676(12) -0.20925(12) 1.10743(7) 0.0205(2) Uani 1 1 d .
C11 C 0.16815(15) -0.12734(15) 1.17193(8) 0.0272(3) Uani 1 1 d .
H11 H 0.1899 -0.0362 1.1654 0.033 Uiso 1 1 calc R
C12 C 0.14774(16) -0.17887(19) 1.24614(8) 0.0353(3) Uani 1 1 d .
H12 H 0.1570 -0.1230 1.2904 0.042 Uiso 1 1 calc R
C13 C 0.11405(16) -0.3110(2) 1.25594(9) 0.0392(4) Uani 1 1 d .
H13 H 0.1006 -0.3458 1.3068 0.047 Uiso 1 1 calc R
C14 C 0.10000(16) -0.39233(16) 1.19176(10) 0.0365(3) Uani 1 1 d .
H14 H 0.0755 -0.4828 1.1984 0.044 Uiso 1 1 calc R
C15 C 0.12179(14) -0.34171(14) 1.11728(8) 0.0275(3) Uani 1 1 d .
H15 H 0.1127 -0.3979 1.0731 0.033 Uiso 1 1 calc R
C16 C 0.20165(15) 0.21266(13) 1.03416(8) 0.0279(3) Uani 1 1 d .
H16 H 0.2647 0.2235 1.0795 0.033 Uiso 1 1 calc R
C17 C 0.20162(15) 0.34211(13) 0.98842(9) 0.0330(3) Uani 1 1 d .
C18 C 0.0951(3) 0.46064(17) 0.88650(12) 0.0539(5) Uani 1 1 d .
H18A H 0.0256 0.4474 0.8461 0.081 Uiso 1 1 calc R
H18B H 0.1823 0.4835 0.8619 0.081 Uiso 1 1 calc R
H18C H 0.0667 0.5328 0.9212 0.081 Uiso 1 1 calc R

loop_
_atom_site_aniso_label
_atom_site_aniso_U_11
_atom_site_aniso_U_22
_atom_site_aniso_U_33
_atom_site_aniso_U_23
_atom_site_aniso_U_13
_atom_site_aniso_U_12
P1 0.02208(14) 0.01937(13) 0.02055(13) 0.00083(10) 0.00083(11) 0.00027(11)
O1 0.0414(6) 0.0265(5) 0.0423(6) 0.0027(4) 0.0202(5) 0.0051(4)
O2 0.0819(10) 0.0213(5) 0.0273(5) 0.0033(4) 0.0021(6) -0.0069(5)
O3 0.0366(6) 0.0254(5) 0.1302(14) -0.0026(7) -0.0070(8) -0.0073(5)
O4 0.0272(5) 0.0274(5) 0.0382(5) 0.0035(4) 0.0081(4) -0.0010(4)
O5 0.0225(4) 0.0281(4) 0.0307(4) 0.0103(4) -0.0058(4) -0.0038(3)
O6 0.0367(5) 0.0191(4) 0.0197(4) 0.0009(3) -0.0041(4) -0.0032(4)
C1 0.0199(5) 0.0209(5) 0.0203(5) 0.0015(4) -0.0002(4) 0.0004(4)
C2 0.0184(5) 0.0244(5) 0.0194(5) 0.0010(4) -0.0012(4) 0.0016(4)
C3 0.0212(5) 0.0214(5) 0.0198(5) -0.0004(4) -0.0032(4) 0.0027(4)
C4 0.0205(5) 0.0196(5) 0.0176(5) 0.0005(4) -0.0014(4) -0.0009(4)
C5 0.0206(6) 0.0306(6) 0.0355(7) -0.0111(5) -0.0002(5) -0.0039(5)
C6 0.0229(6) 0.0346(7) 0.0419(7) -0.0140(6) 0.0082(6) -0.0036(5)
C7 0.0330(7) 0.0264(6) 0.0247(6) -0.0060(5) 0.0023(5) -0.0020(5)
C8 0.0289(7) 0.0328(7) 0.0296(7) -0.0086(5) -0.0071(5) -0.0041(5)
C9 0.0191(5) 0.0298(6) 0.0283(6) -0.0035(5) -0.0029(5) -0.0008(5)
C10 0.0174(5) 0.0238(5) 0.0204(5) 0.0029(4) -0.0007(4) 0.0025(4)
C11 0.0261(6) 0.0313(6) 0.0243(6) -0.0019(5) -0.0019(5) 0.0039(5)
C12 0.0294(7) 0.0555(10) 0.0209(6) 0.0000(6) 0.0006(5) 0.0118(7)
C13 0.0261(7) 0.0629(11) 0.0287(7) 0.0200(7) 0.0057(6) 0.0129(7)
C14 0.0280(7) 0.0356(8) 0.0459(8) 0.0212(7) 0.0047(6) 0.0047(6)
C15 0.0269(6) 0.0244(6) 0.0312(7) 0.0049(5) -0.0004(5) 0.0019(5)
C16 0.0329(7) 0.0281(6) 0.0227(6) -0.0068(5) 0.0025(5) -0.0024(5)
C17 0.0344(7) 0.0203(6) 0.0441(8) -0.0067(5) 0.0169(6) -0.0010(5)
C18 0.0892(16) 0.0268(7) 0.0458(10) 0.0128(7) 0.0178(10) 0.0062(9)

loop_
_atom_type_symbol
_atom_type_description
_atom_type_scat_dispersion_real
_atom_type_scat_dispersion_imag
_atom_type_scat_source
C C 0.0033 0.0016 'International Tables Vol C Tables 4.2.6.8 and 6.1.1.4'
H H 0.0000 0.0000 'International Tables Vol C Tables 4.2.6.8 and 6.1.1.4'
O O 0.0106 0.0060 'International Tables Vol C Tables 4.2.6.8 and 6.1.1.4'
P P 0.1023 0.0942 'International Tables Vol C Tables 4.2.6.8 and 6.1.1.4'

loop_
_geom_angle_atom_site_label_1
_geom_angle_atom_site_label_2
_geom_angle_atom_site_label_3
_geom_angle
O4 P1 O6 112.48(6)
O4 P1 O5 113.24(6)
O6 P1 O5 107.22(5)
O4 P1 C16 110.82(6)
O6 P1 C16 107.22(6)
O5 P1 C16 105.43(6)
C16 O1 H1 109.5
C17 O2 C18 116.52(15)
C1 O5 P1 125.77(8)
C3 O6 P1 127.02(8)
O5 C1 C10 108.33(10)
O5 C1 C2 110.29(10)
C10 C1 C2 111.64(10)
O5 C1 H1A 108.8
C10 C1 H1A 108.8
C2 C1 H1A 108.8
C1 C2 C3 113.46(10)
C1 C2 H2A 108.9
C3 C2 H2A 108.9
C1 C2 H2B 108.9
C3 C2 H2B 108.9
H2A C2 H2B 107.7
O6 C3 C4 108.17(10)
O6 C3 C2 110.77(9)
C4 C3 C2 115.26(10)
O6 C3 H3 107.4
C4 C3 H3 107.4
C2 C3 H3 107.4
C9 C4 C5 119.23(11)
C9 C4 C3 118.49(11)
C5 C4 C3 122.28(11)
C4 C5 C6 119.89(12)
C4 C5 H5 120.1
C6 C5 H5 120.1
C7 C6 C5 120.35(13)
C7 C6 H6 119.8
C5 C6 H6 119.8
C6 C7 C8 120.04(13)
C6 C7 H7 120.0
C8 C7 H7 120.0
C7 C8 C9 119.85(12)
C7 C8 H8 120.1
C9 C8 H8 120.1
C4 C9 C8 120.64(12)
C4 C9 H9 119.7
C8 C9 H9 119.7
C11 C10 C15 119.73(13)
C11 C10 C1 122.03(11)
C15 C10 C1 118.20(12)
C10 C11 C12 119.82(14)
C10 C11 H11 120.1
C12 C11 H11 120.1
C13 C12 C11 120.40(15)
C13 C12 H12 119.8
C11 C12 H12 119.8
C14 C13 C12 119.96(13)
C14 C13 H13 120.0
C12 C13 H13 120.0
C13 C14 C15 119.95(15)
C13 C14 H14 120.0
C15 C14 H14 120.0
C10 C15 C14 120.12(14)
C10 C15 H15 119.9
C14 C15 H15 119.9
O1 C16 C17 113.85(12)
O1 C16 P1 108.83(9)
C17 C16 P1 110.15(9)
O1 C16 H16 107.9
C17 C16 H16 107.9
P1 C16 H16 107.9
O3 C17 O2 125.77(16)
O3 C17 C16 122.81(17)
O2 C17 C16 111.38(12)
O2 C18 H18A 109.5
O2 C18 H18B 109.5
H18A C18 H18B 109.5
O2 C18 H18C 109.5
H18A C18 H18C 109.5
H18B C18 H18C 109.5

loop_
_geom_bond_atom_site_label_1
_geom_bond_atom_site_label_2
_geom_bond_distance
P1 O4 1.4664(10)
P1 O6 1.5547(10)
P1 O5 1.5700(9)
P1 C16 1.8204(14)
O1 C16 1.4027(18)
O1 H1 0.8400
O2 C17 1.324(2)
O2 C18 1.4517(19)
O3 C17 1.1886(19)
O5 C1 1.4610(14)
O6 C3 1.4584(15)
C1 C10 1.5048(17)
C1 C2 1.5182(16)
C1 H1A 1.0000
C2 C3 1.5208(17)
C2 H2A 0.9900
C2 H2B 0.9900
C3 C4 1.5091(16)
C3 H3 1.0000
C4 C9 1.3872(17)
C4 C5 1.3888(18)
C5 C6 1.3936(18)
C5 H5 0.9500
C6 C7 1.378(2)
C6 H6 0.9500
C7 C8 1.380(2)
C7 H7 0.9500
C8 C9 1.388(2)
C8 H8 0.9500
C9 H9 0.9500
C10 C11 1.3856(18)
C10 C15 1.3895(18)
C11 C12 1.390(2)
C11 H11 0.9500
C12 C13 1.383(3)
C12 H12 0.9500
C13 C14 1.380(3)
C13 H13 0.9500
C14 C15 1.393(2)
C14 H14 0.9500
C15 H15 0.9500
C16 C17 1.523(2)
C16 H16 1.0000
C18 H18A 0.9800
C18 H18B 0.9800
C18 H18C 0.9800

loop_
_geom_torsion_atom_site_label_1
_geom_torsion_atom_site_label_2
_geom_torsion_atom_site_label_3
_geom_torsion_atom_site_label_4
_geom_torsion
O4 P1 O5 C1 -132.82(10)
O6 P1 O5 C1 -8.16(12)
C16 P1 O5 C1 105.86(11)
O4 P1 O6 C3 137.65(10)
O5 P1 O6 C3 12.53(12)
C16 P1 O6 C3 -100.28(11)
P1 O5 C1 C10 -146.57(9)
P1 O5 C1 C2 -24.12(14)
O5 C1 C2 C3 55.77(13)
C10 C1 C2 C3 176.26(10)
P1 O6 C3 C4 -110.96(11)
P1 O6 C3 C2 16.25(14)
C1 C2 C3 O6 -52.06(13)
C1 C2 C3 C4 71.15(14)
O6 C3 C4 C9 -145.72(11)
C2 C3 C4 C9 89.70(14)
O6 C3 C4 C5 34.23(16)
C2 C3 C4 C5 -90.34(15)
C9 C4 C5 C6 -0.5(2)
C3 C4 C5 C6 179.56(13)
C4 C5 C6 C7 0.3(2)
C5 C6 C7 C8 -0.4(2)
C6 C7 C8 C9 0.6(2)
C5 C4 C9 C8 0.7(2)
C3 C4 C9 C8 -179.36(13)
C7 C8 C9 C4 -0.7(2)
O5 C1 C10 C11 29.21(15)
C2 C1 C10 C11 -92.43(14)
O5 C1 C10 C15 -153.12(11)
C2 C1 C10 C15 85.25(14)
C15 C10 C11 C12 1.5(2)
C1 C10 C11 C12 179.17(13)
C10 C11 C12 C13 -1.0(2)
C11 C12 C13 C14 -0.3(2)
C12 C13 C14 C15 1.0(2)
C11 C10 C15 C14 -0.8(2)
C1 C10 C15 C14 -178.55(12)
C13 C14 C15 C10 -0.4(2)
O4 P1 C16 O1 179.03(9)
O6 P1 C16 O1 55.93(11)
O5 P1 C16 O1 -58.10(11)
O4 P1 C16 C17 53.57(12)
O6 P1 C16 C17 -69.53(11)
O5 P1 C16 C17 176.44(10)
C18 O2 C17 O3 -1.4(2)
C18 O2 C17 C16 176.23(13)
O1 C16 C17 O3 123.19(17)
P1 C16 C17 O3 -114.26(16)
O1 C16 C17 O2 -54.50(16)
P1 C16 C17 O2 68.05(13)
